data_7039684
loop_
_publ_author_name
'Pretorius, Ren\'e'
'Fructos, Manuel R.'
'M\"uller-Bunz, Helge'
'Gossage, Robert A.'
'P\'erez, Pedro J'
'Albrecht, Martin'

_publ_section_title
;
 Synthesis and catalytic applications of 1,2,3-triazolylidene gold(i)
 complexes in silver-free oxazoline syntheses and C-H bond activation.
;
_journal_issue 37
_journal_name_full 'Dalton transactions (Cambridge, England : 2003)'
_journal_page_first 14591
_journal_page_last 14602
_journal_paper_doi 10.1039/c6dt02181f
_journal_volume 45
_journal_year 2016
_chemical_formula_moiety 'C12 H21 Au Cl N3 O2'
_chemical_formula_sum 'C12 H21 Au Cl N3 O2'
_chemical_formula_weight 471.73
_chemical_name_systematic
; 
 ? 
;
_space_group_IT_number 14
_symmetry_cell_setting monoclinic
_symmetry_space_group_name_Hall '-P 2ybc'
_symmetry_space_group_name_H-M 'P 1 21/c 1'
_atom_sites_solution_hydrogens geom
_atom_sites_solution_primary direct
_atom_sites_solution_secondary difmap
_audit_creation_method SHELXL-97
_audit_update_record
;
2016-05-20 deposited with the CCDC.
2016-06-24 downloaded from the CCDC.
;
_cell_angle_alpha 90.00
_cell_angle_beta 100.1394(13)
_cell_angle_gamma 90.00
_cell_formula_units_Z 4
_cell_length_a 13.0817(2)
_cell_length_b 9.70652(12)
_cell_length_c 12.2839(2)
_cell_measurement_reflns_used 12121
_cell_measurement_temperature 100(2)
_cell_measurement_theta_max 32.7830
_cell_measurement_theta_min 3.7960
_cell_volume 1535.42(4)
_computing_cell_refinement
; 
CrysAlisPro, Agilent Technologies, 
Version 1.171.36.24a (release 19-12-2012 CrysAlis171 .NET) 
(compiled Dec 19 2012,11:08:27) 
;
_computing_data_collection
; 
CrysAlisPro, Agilent Technologies, 
Version 1.171.36.24a (release 19-12-2012 CrysAlis171 .NET) 
(compiled Dec 19 2012,11:08:27) 
;
_computing_data_reduction
; 
CrysAlisPro, Agilent Technologies, 
Version 1.171.36.24a (release 19-12-2012 CrysAlis171 .NET) 
(compiled Dec 19 2012,11:08:27) 
;
_computing_structure_refinement 'SHELXL-97 (Sheldrick, 2008)'
_computing_structure_solution 'SHELXS-97 (Sheldrick, 2008)'
_diffrn_ambient_temperature 100(2)
_diffrn_detector_area_resol_mean 10.3196
_diffrn_measured_fraction_theta_full 0.997
_diffrn_measured_fraction_theta_max 0.940
_diffrn_measurement_device_type 'SuperNova, Dual, Cu at zero, Atlas'
_diffrn_measurement_method '\w scans'
_diffrn_radiation_monochromator mirror
_diffrn_radiation_source 'SuperNova (Mo) X-ray Source'
_diffrn_radiation_type MoK\a
_diffrn_radiation_wavelength 0.71073
_diffrn_reflns_av_R_equivalents 0.0396
_diffrn_reflns_av_sigmaI/netI 0.0335
_diffrn_reflns_limit_h_max 19
_diffrn_reflns_limit_h_min -19
_diffrn_reflns_limit_k_max 14
_diffrn_reflns_limit_k_min -14
_diffrn_reflns_limit_l_max 17
_diffrn_reflns_limit_l_min -15
_diffrn_reflns_number 21706
_diffrn_reflns_theta_full 31.00
_diffrn_reflns_theta_max 32.74
_diffrn_reflns_theta_min 2.97
_exptl_absorpt_coefficient_mu 9.757
_exptl_absorpt_correction_T_max 0.353
_exptl_absorpt_correction_T_min 0.250
_exptl_absorpt_correction_type analytical
_exptl_absorpt_process_details
; 
CrysAlisPro, Agilent Technologies, 
Version 1.171.36.24a (release 19-12-2012 CrysAlis171 .NET) 
(compiled Dec 19 2012,11:08:27) 
Analytical numeric absorption correction using a multifaceted crystal 
model based on expressions derived by R.C. Clark & J.S. Reid. 
(Clark, R. C. & Reid, J. S. (1995). Acta Cryst. A51, 887-897) 
;
_exptl_crystal_colour colourless
_exptl_crystal_density_diffrn 2.041
_exptl_crystal_density_method 'not measured'
_exptl_crystal_description block
_exptl_crystal_F_000 904
_exptl_crystal_recrystallization_method 'Re-crystallisation from solvent'
_exptl_crystal_size_max 0.2456
_exptl_crystal_size_mid 0.1841
_exptl_crystal_size_min 0.1412
_refine_diff_density_max 1.848
_refine_diff_density_min -2.385
_refine_diff_density_rms 0.154
_refine_ls_extinction_method none
_refine_ls_goodness_of_fit_ref 1.049
_refine_ls_hydrogen_treatment constr
_refine_ls_matrix_type full
_refine_ls_number_parameters 177
_refine_ls_number_reflns 5327
_refine_ls_number_restraints 0
_refine_ls_restrained_S_all 1.049
_refine_ls_R_factor_all 0.0262
_refine_ls_R_factor_gt 0.0219
_refine_ls_shift/su_max 0.003
_refine_ls_shift/su_mean 0.000
_refine_ls_structure_factor_coef Fsqd
_refine_ls_weighting_details 'calc w=1/[\s^2^(Fo^2^)+(0.0164P)^2^+0.5192P] where P=(Fo^2^+2Fc^2^)/3'
_refine_ls_weighting_scheme calc
_refine_ls_wR_factor_gt 0.0446
_refine_ls_wR_factor_ref 0.0466
_reflns_number_gt 4828
_reflns_number_total 5327
_reflns_threshold_expression I>2\s(I)
_cod_data_source_file c6dt02181f2.cif
_cod_data_source_block alb330_2b
_cod_depositor_comments 'Adding full bibliography for 7039683--7039686.cif.'
_cod_original_sg_symbol_H-M 'P 21/c'
_cod_database_code 7039684
_solvent_exptl_crystal_recrystallization_method 'DIchloromethane / Diethylether'

loop_
_symmetry_equiv_pos_as_xyz
'x, y, z'
'-x, y+1/2, -z+1/2'
'-x, -y, -z'
'x, -y-1/2, z-1/2'

loop_
_atom_site_label
_atom_site_type_symbol
_atom_site_fract_x
_atom_site_fract_y
_atom_site_fract_z
_atom_site_U_iso_or_equiv
_atom_site_adp_type
_atom_site_occupancy
_atom_site_symmetry_multiplicity
_atom_site_calc_flag
_atom_site_refinement_flags
Au Au 0.717985(6) 0.472472(8) 0.504420(7) 0.01054(3) Uani 1 1 d .
Cl Cl 0.71794(5) 0.25897(6) 0.42516(6) 0.01839(12) Uani 1 1 d .
C1 C 0.72220(17) 0.6567(2) 0.5772(2) 0.0111(4) Uani 1 1 d .
C2 C 0.79123(17) 0.7668(2) 0.5869(2) 0.0108(4) Uani 1 1 d .
C3 C 0.88599(17) 0.7912(2) 0.5341(2) 0.0117(4) Uani 1 1 d .
C4 C 0.86598(19) 0.9045(3) 0.4472(2) 0.0167(5) Uani 1 1 d .
H4A H 0.8482 0.9902 0.4818 0.025 Uiso 1 1 calc R
H4B H 0.8083 0.8775 0.3890 0.025 Uiso 1 1 calc R
H4C H 0.9285 0.9189 0.4150 0.025 Uiso 1 1 calc R
C5 C 0.92296(19) 0.6618(2) 0.4831(2) 0.0176(5) Uani 1 1 d .
H5A H 0.9911 0.6790 0.4629 0.026 Uiso 1 1 calc R
H5B H 0.8731 0.6369 0.4168 0.026 Uiso 1 1 calc R
H5C H 0.9286 0.5862 0.5367 0.026 Uiso 1 1 calc R
O1 O 0.97134(12) 0.84708(16) 0.61623(14) 0.0118(3) Uani 1 1 d .
O2 O 0.97772(14) 0.66084(17) 0.72713(16) 0.0194(4) Uani 1 1 d .
C6 C 1.01290(17) 0.7699(2) 0.7045(2) 0.0127(4) Uani 1 1 d .
C7 C 1.10746(17) 0.8382(2) 0.7688(2) 0.0152(5) Uani 1 1 d .
H7A H 1.1654 0.8293 0.7284 0.023 Uiso 1 1 calc R
H7B H 1.1259 0.7940 0.8414 0.023 Uiso 1 1 calc R
H7C H 1.0929 0.9360 0.7787 0.023 Uiso 1 1 calc R
N1 N 0.64833(14) 0.69940(19) 0.63535(17) 0.0113(4) Uani 1 1 d .
C8 C 0.55541(17) 0.6230(2) 0.6540(2) 0.0140(5) Uani 1 1 d .
H8A H 0.5309 0.5633 0.5894 0.017 Uiso 1 1 calc R
H8B H 0.4994 0.6894 0.6607 0.017 Uiso 1 1 calc R
C9 C 0.5770(2) 0.5345(2) 0.7580(2) 0.0186(5) Uani 1 1 d .
H9A H 0.5214 0.4646 0.7543 0.022 Uiso 1 1 calc R
H9B H 0.6434 0.4850 0.7594 0.022 Uiso 1 1 calc R
C10 C 0.5834(2) 0.6152(3) 0.8652(2) 0.0216(6) Uani 1 1 d .
H10A H 0.6274 0.6976 0.8621 0.026 Uiso 1 1 calc R
H10B H 0.6170 0.5572 0.9276 0.026 Uiso 1 1 calc R
C11 C 0.4772(2) 0.6609(3) 0.8866(3) 0.0260(6) Uani 1 1 d .
H11A H 0.4427 0.7166 0.8243 0.039 Uiso 1 1 calc R
H11B H 0.4858 0.7159 0.9545 0.039 Uiso 1 1 calc R
H11C H 0.4347 0.5796 0.8948 0.039 Uiso 1 1 calc R
N2 N 0.66494(15) 0.8243(2) 0.67989(17) 0.0127(4) Uani 1 1 d .
N3 N 0.75238(14) 0.8643(2) 0.64891(17) 0.0120(4) Uani 1 1 d .
C12 C 0.7886(2) 1.0043(2) 0.6820(2) 0.0165(5) Uani 1 1 d .
H12A H 0.8647 1.0056 0.6981 0.025 Uiso 1 1 calc R
H12B H 0.7614 1.0316 0.7483 0.025 Uiso 1 1 calc R
H12C H 0.7638 1.0688 0.6218 0.025 Uiso 1 1 calc R

loop_
_atom_site_aniso_label
_atom_site_aniso_U_11
_atom_site_aniso_U_22
_atom_site_aniso_U_33
_atom_site_aniso_U_23
_atom_site_aniso_U_13
_atom_site_aniso_U_12
Au 0.01134(5) 0.00781(5) 0.01227(5) -0.00124(3) 0.00157(3) -0.00116(3)
Cl 0.0217(3) 0.0119(2) 0.0221(3) -0.0060(2) 0.0052(2) -0.0004(2)
C1 0.0126(10) 0.0088(10) 0.0118(12) -0.0005(8) 0.0018(8) 0.0007(8)
C2 0.0126(10) 0.0088(10) 0.0103(11) 0.0013(8) 0.0005(8) 0.0006(8)
C3 0.0113(10) 0.0113(10) 0.0122(12) -0.0007(9) 0.0014(8) -0.0027(8)
C4 0.0166(11) 0.0160(11) 0.0173(13) 0.0045(10) 0.0022(9) -0.0030(9)
C5 0.0159(11) 0.0169(12) 0.0214(14) -0.0063(10) 0.0066(9) -0.0038(9)
O1 0.0097(7) 0.0099(7) 0.0152(9) 0.0014(6) 0.0005(6) -0.0016(6)
O2 0.0228(9) 0.0129(8) 0.0215(11) 0.0057(7) 0.0012(7) -0.0041(7)
C6 0.0124(10) 0.0116(10) 0.0143(12) 0.0003(9) 0.0031(8) 0.0015(8)
C7 0.0140(10) 0.0145(11) 0.0166(13) -0.0008(9) 0.0009(9) 0.0005(8)
N1 0.0116(8) 0.0089(8) 0.0135(10) -0.0022(7) 0.0023(7) -0.0022(7)
C8 0.0099(10) 0.0155(11) 0.0171(13) -0.0043(9) 0.0032(8) -0.0061(8)
C9 0.0188(12) 0.0143(12) 0.0239(15) 0.0039(10) 0.0072(10) -0.0018(9)
C10 0.0179(12) 0.0304(15) 0.0167(14) 0.0047(11) 0.0033(10) -0.0047(10)
C11 0.0218(13) 0.0343(16) 0.0225(16) -0.0064(12) 0.0057(11) -0.0042(11)
N2 0.0139(9) 0.0108(9) 0.0141(11) -0.0018(8) 0.0040(7) -0.0011(7)
N3 0.0112(8) 0.0089(8) 0.0158(11) -0.0022(8) 0.0020(7) 0.0004(7)
C12 0.0175(12) 0.0096(10) 0.0224(14) -0.0053(10) 0.0034(10) -0.0027(9)

loop_
_atom_type_symbol
_atom_type_description
_atom_type_scat_dispersion_real
_atom_type_scat_dispersion_imag
_atom_type_scat_source
C C 0.0033 0.0016 'International Tables Vol C Tables 4.2.6.8 and 6.1.1.4'
H H 0.0000 0.0000 'International Tables Vol C Tables 4.2.6.8 and 6.1.1.4'
N N 0.0061 0.0033 'International Tables Vol C Tables 4.2.6.8 and 6.1.1.4'
O O 0.0106 0.0060 'International Tables Vol C Tables 4.2.6.8 and 6.1.1.4'
Cl Cl 0.1484 0.1585 'International Tables Vol C Tables 4.2.6.8 and 6.1.1.4'
Au Au -2.0133 8.8022 'International Tables Vol C Tables 4.2.6.8 and 6.1.1.4'

loop_
_geom_angle_atom_site_label_1
_geom_angle_atom_site_label_2
_geom_angle_atom_site_label_3
_geom_angle
C1 Au Cl 178.08(7)
N1 C1 C2 103.33(19)
N1 C1 Au 122.74(16)
C2 C1 Au 133.92(17)
N3 C2 C1 106.28(19)
N3 C2 C3 122.87(19)
C1 C2 C3 130.6(2)
O1 C3 C2 110.09(19)
O1 C3 C5 109.24(18)
C2 C3 C5 113.03(19)
O1 C3 C4 103.31(18)
C2 C3 C4 111.09(19)
C5 C3 C4 109.6(2)
C3 C4 H4A 109.5
C3 C4 H4B 109.5
H4A C4 H4B 109.5
C3 C4 H4C 109.5
H4A C4 H4C 109.5
H4B C4 H4C 109.5
C3 C5 H5A 109.5
C3 C5 H5B 109.5
H5A C5 H5B 109.5
C3 C5 H5C 109.5
H5A C5 H5C 109.5
H5B C5 H5C 109.5
C6 O1 C3 119.71(17)
O2 C6 O1 123.8(2)
O2 C6 C7 125.4(2)
O1 C6 C7 110.82(19)
C6 C7 H7A 109.5
C6 C7 H7B 109.5
H7A C7 H7B 109.5
C6 C7 H7C 109.5
H7A C7 H7C 109.5
H7B C7 H7C 109.5
N2 N1 C1 114.36(18)
N2 N1 C8 118.20(18)
C1 N1 C8 127.44(19)
N1 C8 C9 112.2(2)
N1 C8 H8A 109.2
C9 C8 H8A 109.2
N1 C8 H8B 109.2
C9 C8 H8B 109.2
H8A C8 H8B 107.9
C10 C9 C8 114.1(2)
C10 C9 H9A 108.7
C8 C9 H9A 108.7
C10 C9 H9B 108.7
C8 C9 H9B 108.7
H9A C9 H9B 107.6
C9 C10 C11 112.8(2)
C9 C10 H10A 109.0
C11 C10 H10A 109.0
C9 C10 H10B 109.0
C11 C10 H10B 109.0
H10A C10 H10B 107.8
C10 C11 H11A 109.5
C10 C11 H11B 109.5
H11A C11 H11B 109.5
C10 C11 H11C 109.5
H11A C11 H11C 109.5
H11B C11 H11C 109.5
N3 N2 N1 103.60(18)
N2 N3 C2 112.42(18)
N2 N3 C12 116.27(19)
C2 N3 C12 131.3(2)
N3 C12 H12A 109.5
N3 C12 H12B 109.5
H12A C12 H12B 109.5
N3 C12 H12C 109.5
H12A C12 H12C 109.5
H12B C12 H12C 109.5

loop_
_geom_bond_atom_site_label_1
_geom_bond_atom_site_label_2
_geom_bond_distance
Au C1 1.995(2)
Au Cl 2.2896(6)
C1 N1 1.364(3)
C1 C2 1.391(3)
C2 N3 1.368(3)
C2 C3 1.515(3)
C3 O1 1.470(3)
C3 C5 1.520(3)
C3 C4 1.523(3)
C4 H4A 0.9800
C4 H4B 0.9800
C4 H4C 0.9800
C5 H5A 0.9800
C5 H5B 0.9800
C5 H5C 0.9800
O1 C6 1.351(3)
O2 C6 1.206(3)
C6 C7 1.500(3)
C7 H7A 0.9800
C7 H7B 0.9800
C7 H7C 0.9800
N1 N2 1.332(3)
N1 C8 1.476(3)
C8 C9 1.524(4)
C8 H8A 0.9900
C8 H8B 0.9900
C9 C10 1.521(4)
C9 H9A 0.9900
C9 H9B 0.9900
C10 C11 1.525(4)
C10 H10A 0.9900
C10 H10B 0.9900
C11 H11A 0.9800
C11 H11B 0.9800
C11 H11C 0.9800
N2 N3 1.326(3)
N3 C12 1.472(3)
C12 H12A 0.9800
C12 H12B 0.9800
C12 H12C 0.9800

loop_
_geom_torsion_atom_site_label_1
_geom_torsion_atom_site_label_2
_geom_torsion_atom_site_label_3
_geom_torsion_atom_site_label_4
_geom_torsion
N1 C1 C2 N3 -0.3(2)
Au C1 C2 N3 -178.90(19)
N1 C1 C2 C3 -174.5(2)
Au C1 C2 C3 6.9(4)
N3 C2 C3 O1 49.5(3)
C1 C2 C3 O1 -137.1(2)
N3 C2 C3 C5 172.0(2)
C1 C2 C3 C5 -14.6(4)
N3 C2 C3 C4 -64.3(3)
C1 C2 C3 C4 109.1(3)
C2 C3 O1 C6 64.1(2)
C5 C3 O1 C6 -60.6(3)
C4 C3 O1 C6 -177.17(19)
C3 O1 C6 O2 -7.7(3)
C3 O1 C6 C7 172.30(18)
C2 C1 N1 N2 -0.1(3)
Au C1 N1 N2 178.77(16)
C2 C1 N1 C8 -179.5(2)
Au C1 N1 C8 -0.7(3)
N2 N1 C8 C9 -89.8(3)
C1 N1 C8 C9 89.6(3)
N1 C8 C9 C10 76.4(3)
C8 C9 C10 C11 75.0(3)
C1 N1 N2 N3 0.4(3)
C8 N1 N2 N3 179.9(2)
N1 N2 N3 C2 -0.5(3)
N1 N2 N3 C12 177.2(2)
C1 C2 N3 N2 0.5(3)
C3 C2 N3 N2 175.3(2)
C1 C2 N3 C12 -176.8(2)
C3 C2 N3 C12 -2.0(4)
